data_4079794
loop_
_publ_author_name
'Zhao, Na'
'Zhang, Jinyuan'
'Yang, Ying'
'Chen, Guifang'
'Zhu, Hongping'
'Roesky, Herbert W.'

_publ_section_title
;
 Reactivity Studies of (Phenylethynyl)germylene LGeC\\tb CPh (L =
 HC[C(Me)N-2,6-iPr2C6H3]2) toward Pentafluorophenylcopper(I), -silver(I),
 and -gold(I) Complexes
;
_journal_issue 3
_journal_name_full Organometallics
_journal_page_first 762
_journal_paper_doi 10.1021/om300724t
_journal_volume 32
_journal_year 2013
_chemical_formula_sum 'C96.5 H104 Au2 F10 Ge2 N4'
_chemical_formula_weight 2048.95
_chemical_name_systematic
; 
 ? 
;
_space_group_IT_number 14
_symmetry_cell_setting monoclinic
_symmetry_space_group_name_Hall '-P 2ybc'
_symmetry_space_group_name_H-M 'P 1 21/c 1'
_atom_sites_solution_hydrogens geom
_atom_sites_solution_primary direct
_atom_sites_solution_secondary difmap
_audit_creation_method SHELXL-97
_cell_angle_alpha 90.00
_cell_angle_beta 101.571(6)
_cell_angle_gamma 90.00
_cell_formula_units_Z 4
_cell_length_a 13.7034(7)
_cell_length_b 41.483(3)
_cell_length_c 16.3531(10)
_cell_measurement_reflns_used 12269
_cell_measurement_temperature 173(2)
_cell_measurement_theta_max 28.9444
_cell_measurement_theta_min 2.7203
_cell_volume 9107.1(10)
_computing_cell_refinement CrysAlisPro
_computing_data_collection CrysAlisPro
_computing_data_reduction CrysAlisPro
_computing_molecular_graphics 'Bruker SHELXTL'
_computing_publication_material 'Bruker SHELXTL'
_computing_structure_refinement 'SHELXL-97 (Sheldrick, 1997)'
_computing_structure_solution 'SHELXS-97 (Sheldrick, 1990)'
_diffrn_ambient_temperature 173(2)
_diffrn_detector_area_resol_mean 16.1903
_diffrn_measured_fraction_theta_full 0.998
_diffrn_measured_fraction_theta_max 0.998
_diffrn_measurement_device_type 'Xcalibur, Sapphire3, Gemini ultra'
_diffrn_measurement_method 'phi and omega scans'
_diffrn_radiation_monochromator graphite
_diffrn_radiation_source 'Enhanced (Mo) X-ray Source'
_diffrn_radiation_type MoK\a
_diffrn_radiation_wavelength 0.71073
_diffrn_reflns_av_R_equivalents 0.0842
_diffrn_reflns_av_sigmaI/netI 0.1198
_diffrn_reflns_limit_h_max 16
_diffrn_reflns_limit_h_min -16
_diffrn_reflns_limit_k_max 51
_diffrn_reflns_limit_k_min -51
_diffrn_reflns_limit_l_max 20
_diffrn_reflns_limit_l_min -14
_diffrn_reflns_number 44163
_diffrn_reflns_theta_full 26.00
_diffrn_reflns_theta_max 26.00
_diffrn_reflns_theta_min 2.73
_exptl_absorpt_coefficient_mu 3.932
_exptl_absorpt_correction_T_max 0.6497
_exptl_absorpt_correction_T_min 0.3850
_exptl_absorpt_correction_type multi-scan
_exptl_absorpt_process_details empirical
_exptl_crystal_colour colorless
_exptl_crystal_density_diffrn 1.494
_exptl_crystal_density_meas ?
_exptl_crystal_density_method 'not measured'
_exptl_crystal_description block
_exptl_crystal_F_000 4092
_exptl_crystal_size_max 0.30
_exptl_crystal_size_mid 0.30
_exptl_crystal_size_min 0.12
_refine_diff_density_max 2.404
_refine_diff_density_min -2.364
_refine_diff_density_rms 0.172
_refine_ls_extinction_method none
_refine_ls_goodness_of_fit_ref 0.937
_refine_ls_hydrogen_treatment 'refined in a geometric riding mode'
_refine_ls_matrix_type full
_refine_ls_number_parameters 1000
_refine_ls_number_reflns 17864
_refine_ls_number_restraints 3
_refine_ls_restrained_S_all 0.939
_refine_ls_R_factor_all 0.0841
_refine_ls_R_factor_gt 0.0469
_refine_ls_shift/su_max 0.002
_refine_ls_shift/su_mean 0.000
_refine_ls_structure_factor_coef Fsqd
_refine_ls_weighting_details 'calc w=1/[\s^2^(Fo^2^)+(0.0120P)^2^+0.0000P] where P=(Fo^2^+2Fc^2^)/3'
_refine_ls_weighting_scheme calc
_refine_ls_wR_factor_gt 0.0721
_refine_ls_wR_factor_ref 0.0830
_reflns_number_gt 12919
_reflns_number_total 17864
_reflns_threshold_expression >2sigma(I)
_cod_data_source_file om300724t_si_002.cif
_cod_data_source_block compound_3
_cod_depositor_comments
;
The following automatic conversions were performed:

'_symmetry_cell_setting' value 'Monoclinic' changed to 'monoclinic'
according to /home/saulius/struct/CIF-dictionaries/cif_core.dic
dictionary named 'cif_core.dic' version 2.4.2 from 2011-04-26.

Automatic conversion script
Id: cif_fix_values 1891 2012-01-12 08:04:46Z andrius 

The following automatic conversions were performed:

'_exptl_crystal_density_meas' value 'not measured' was changed to '?'
- the value is perceived as not measured.

Automatic conversion script
Id: cif_fix_values 3008 2015-01-20 13:52:24Z robertas 
;
_cod_original_cell_volume 9107.1(9)
_cod_original_sg_symbol_H-M P2(1)/c
_cod_original_formula_sum 'C96.50 H104 Au2 F10 Ge2 N4'
_cod_database_code 4079794

loop_
_symmetry_equiv_pos_as_xyz
'x, y, z'
'-x, y+1/2, -z+1/2'
'-x, -y, -z'
'x, -y-1/2, z-1/2'

loop_
_atom_site_label
_atom_site_type_symbol
_atom_site_fract_x
_atom_site_fract_y
_atom_site_fract_z
_atom_site_U_iso_or_equiv
_atom_site_adp_type
_atom_site_occupancy
_atom_site_symmetry_multiplicity
_atom_site_calc_flag
_atom_site_refinement_flags
_atom_site_disorder_assembly
_atom_site_disorder_group
Au1 Au 0.439661(19) 0.058761(5) 0.184872(13) 0.02759(7) Uani 1 1 d . . .
Au2 Au 0.00700(2) 0.221191(5) 0.414373(14) 0.03039(7) Uani 1 1 d . . .
Ge1 Ge 0.61504(5) 0.061431(13) 0.20026(3) 0.02193(14) Uani 1 1 d . . .
Ge2 Ge 0.16792(5) 0.214974(13) 0.38485(3) 0.02297(14) Uani 1 1 d . . .
F1 F 0.2709(3) 0.10108(7) 0.0693(2) 0.0437(10) Uani 1 1 d . . .
F2 F 0.0714(3) 0.09867(9) 0.0388(2) 0.0642(12) Uani 1 1 d . . .
F3 F -0.0240(3) 0.05508(9) 0.1205(2) 0.0580(11) Uani 1 1 d . . .
F4 F 0.0836(3) 0.01504(10) 0.2350(3) 0.0735(14) Uani 1 1 d . . .
F5 F 0.2833(3) 0.01707(10) 0.2668(2) 0.0651(12) Uani 1 1 d . . .
F6 F -0.1860(4) 0.26718(9) 0.3589(3) 0.0796(16) Uani 1 1 d . . .
F7 F -0.3707(4) 0.26488(11) 0.3908(4) 0.107(2) Uani 1 1 d . . .
F8 F -0.4176(4) 0.22027(10) 0.4961(3) 0.0914(18) Uani 1 1 d . . .
F9 F -0.2804(4) 0.17514(11) 0.5646(3) 0.0840(16) Uani 1 1 d . . .
F10 F -0.0975(3) 0.17532(10) 0.5284(2) 0.0661(13) Uani 1 1 d . . .
N1 N 0.6783(4) 0.08182(10) 0.3025(2) 0.0222(11) Uani 1 1 d . . .
N2 N 0.6993(4) 0.02384(10) 0.2146(3) 0.0240(11) Uani 1 1 d . . .
N3 N 0.2372(4) 0.24873(9) 0.3400(2) 0.0213(11) Uani 1 1 d . . .
N4 N 0.1784(4) 0.18427(10) 0.2987(3) 0.0251(12) Uani 1 1 d . . .
C1 C 0.8234(5) 0.09716(14) 0.4102(3) 0.0360(16) Uani 1 1 d . . .
H1A H 0.7744 0.1045 0.4424 0.054 Uiso 1 1 calc R . .
H1B H 0.8530 0.1159 0.3879 0.054 Uiso 1 1 calc R . .
H1C H 0.8757 0.0848 0.4466 0.054 Uiso 1 1 calc R . .
C2 C 0.7728(5) 0.07623(13) 0.3396(3) 0.0237(13) Uani 1 1 d . . .
C3 C 0.8271(4) 0.05078(12) 0.3165(3) 0.0243(13) Uani 1 1 d . . .
H3A H 0.8964 0.0506 0.3397 0.029 Uiso 1 1 calc R . .
C4 C 0.7904(5) 0.02501(13) 0.2621(3) 0.0259(14) Uani 1 1 d . . .
C5 C 0.8605(5) -0.00333(13) 0.2601(4) 0.0372(16) Uani 1 1 d . . .
H5A H 0.8240 -0.0236 0.2615 0.056 Uiso 1 1 calc R . .
H5B H 0.9155 -0.0023 0.3086 0.056 Uiso 1 1 calc R . .
H5C H 0.8872 -0.0024 0.2088 0.056 Uiso 1 1 calc R . .
C11 C 0.6180(5) 0.10514(13) 0.3386(3) 0.0260(14) Uani 1 1 d . . .
C12 C 0.5666(6) 0.09430(14) 0.3995(4) 0.0405(18) Uani 1 1 d . . .
C13 C 0.5075(6) 0.11698(16) 0.4308(4) 0.0451(19) Uani 1 1 d . . .
H13A H 0.4712 0.1103 0.4716 0.054 Uiso 1 1 calc R . .
C14 C 0.5003(6) 0.14816(15) 0.4052(4) 0.0465(19) Uani 1 1 d . . .
H14A H 0.4593 0.1629 0.4274 0.056 Uiso 1 1 calc R . .
C15 C 0.5530(5) 0.15814(14) 0.3468(4) 0.0386(17) Uani 1 1 d . . .
H15A H 0.5486 0.1800 0.3295 0.046 Uiso 1 1 calc R . .
C16 C 0.6132(5) 0.13687(13) 0.3118(3) 0.0314(15) Uani 1 1 d . . .
C21 C 0.6642(5) -0.00568(12) 0.1693(3) 0.0272(14) Uani 1 1 d . A .
C22 C 0.6107(6) -0.02786(13) 0.2069(4) 0.0373(17) Uani 1 1 d . . .
C23 C 0.5790(6) -0.05625(14) 0.1636(4) 0.056(2) Uani 1 1 d . A .
H23A H 0.5420 -0.0716 0.1879 0.067 Uiso 1 1 calc R . .
C24 C 0.6003(6) -0.06241(15) 0.0869(4) 0.055(2) Uani 1 1 d . . .
H24A H 0.5804 -0.0821 0.0590 0.066 Uiso 1 1 calc R A .
C25 C 0.6509(6) -0.03970(14) 0.0506(4) 0.0430(18) Uani 1 1 d . A .
H25A H 0.6634 -0.0438 -0.0035 0.052 Uiso 1 1 calc R . .
C26 C 0.6842(5) -0.01120(12) 0.0895(3) 0.0310(15) Uani 1 1 d . . .
C31 C 0.6741(5) 0.08466(12) 0.1204(3) 0.0248(13) Uani 1 1 d . . .
C32 C 0.7012(5) 0.09909(13) 0.0657(3) 0.0282(14) Uani 1 1 d . . .
C33 C 0.7373(5) 0.11682(12) 0.0009(3) 0.0247(14) Uani 1 1 d . . .
C34 C 0.6827(6) 0.14187(13) -0.0405(3) 0.0424(18) Uani 1 1 d . . .
H34A H 0.6201 0.1473 -0.0278 0.051 Uiso 1 1 calc R . .
C35 C 0.7188(7) 0.15922(15) -0.1010(4) 0.052(2) Uani 1 1 d . . .
H35A H 0.6804 0.1763 -0.1300 0.063 Uiso 1 1 calc R . .
C36 C 0.8099(7) 0.15176(16) -0.1190(4) 0.052(2) Uani 1 1 d . . .
H36A H 0.8350 0.1640 -0.1594 0.062 Uiso 1 1 calc R . .
C37 C 0.8645(6) 0.12659(16) -0.0784(4) 0.050(2) Uani 1 1 d . . .
H37A H 0.9269 0.1211 -0.0916 0.060 Uiso 1 1 calc R . .
C38 C 0.8289(5) 0.10912(14) -0.0182(4) 0.0384(17) Uani 1 1 d . . .
H38A H 0.8672 0.0919 0.0099 0.046 Uiso 1 1 calc R . .
C41 C 0.2860(5) 0.05917(12) 0.1688(3) 0.0249(13) Uani 1 1 d . . .
C42 C 0.2270(5) 0.07910(13) 0.1139(3) 0.0299(15) Uani 1 1 d . . .
C43 C 0.1238(6) 0.07893(15) 0.0957(4) 0.0409(17) Uani 1 1 d . . .
C44 C 0.0763(5) 0.05692(15) 0.1367(4) 0.0388(16) Uani 1 1 d . . .
C45 C 0.1306(6) 0.03705(16) 0.1945(4) 0.0436(18) Uani 1 1 d . . .
C46 C 0.2333(5) 0.03806(16) 0.2096(4) 0.0390(17) Uani 1 1 d . . .
C51 C 0.3765(5) 0.26741(12) 0.2768(3) 0.0328(16) Uani 1 1 d . . .
H51A H 0.3761 0.2860 0.3135 0.049 Uiso 1 1 calc R . .
H51B H 0.3516 0.2739 0.2187 0.049 Uiso 1 1 calc R . .
H51C H 0.4447 0.2592 0.2829 0.049 Uiso 1 1 calc R . .
C52 C 0.3107(5) 0.24137(12) 0.3001(3) 0.0226(13) Uani 1 1 d . . .
C53 C 0.3275(5) 0.20943(11) 0.2760(3) 0.0233(13) Uani 1 1 d . . .
H53A H 0.3913 0.2051 0.2640 0.028 Uiso 1 1 calc R . .
C54 C 0.2619(5) 0.18371(12) 0.2679(3) 0.0252(14) Uani 1 1 d . . .
C55 C 0.2835(5) 0.15418(12) 0.2208(3) 0.0385(18) Uani 1 1 d . . .
H55A H 0.2794 0.1349 0.2547 0.058 Uiso 1 1 calc R . .
H55B H 0.3506 0.1558 0.2087 0.058 Uiso 1 1 calc R . .
H55C H 0.2346 0.1526 0.1683 0.058 Uiso 1 1 calc R . .
C61 C 0.2184(5) 0.28242(11) 0.3610(3) 0.0221(13) Uani 1 1 d . . .
C62 C 0.1344(5) 0.29808(13) 0.3152(3) 0.0300(15) Uani 1 1 d . . .
C63 C 0.1184(6) 0.32994(14) 0.3372(4) 0.0406(18) Uani 1 1 d . . .
H63A H 0.0626 0.3414 0.3070 0.049 Uiso 1 1 calc R . .
C64 C 0.1809(6) 0.34483(14) 0.4009(4) 0.045(2) Uani 1 1 d . . .
H64A H 0.1686 0.3666 0.4142 0.054 Uiso 1 1 calc R . .
C65 C 0.2620(6) 0.32882(13) 0.4464(4) 0.0372(17) Uani 1 1 d . . .
H65A H 0.3042 0.3396 0.4913 0.045 Uiso 1 1 calc R . .
C66 C 0.2837(5) 0.29674(12) 0.4274(3) 0.0280(15) Uani 1 1 d . . .
C71 C 0.0994(5) 0.16088(13) 0.2723(3) 0.0286(15) Uani 1 1 d . . .
C72 C 0.0270(5) 0.16723(13) 0.2008(3) 0.0297(15) Uani 1 1 d . . .
C73 C -0.0489(5) 0.14485(13) 0.1766(3) 0.0383(17) Uani 1 1 d . . .
H73A H -0.0990 0.1488 0.1285 0.046 Uiso 1 1 calc R . .
C74 C -0.0524(6) 0.11658(14) 0.2224(4) 0.0424(18) Uani 1 1 d . . .
H74A H -0.1043 0.1014 0.2053 0.051 Uiso 1 1 calc R . .
C75 C 0.0185(5) 0.11110(14) 0.2909(4) 0.0372(17) Uani 1 1 d . . .
H75A H 0.0152 0.0918 0.3213 0.045 Uiso 1 1 calc R . .
C76 C 0.0967(5) 0.13249(12) 0.3194(3) 0.0290(15) Uani 1 1 d . . .
C81 C 0.2718(5) 0.19926(12) 0.4737(3) 0.0286(15) Uani 1 1 d . . .
C82 C 0.3198(5) 0.18656(13) 0.5359(3) 0.0313(15) Uani 1 1 d . . .
C83 C 0.3774(5) 0.17131(13) 0.6099(3) 0.0293(15) Uani 1 1 d . . .
C84 C 0.4789(6) 0.17042(17) 0.6260(4) 0.052(2) Uani 1 1 d . . .
H84A H 0.5135 0.1803 0.5878 0.063 Uiso 1 1 calc R . .
C85 C 0.5327(7) 0.15554(18) 0.6964(4) 0.068(2) Uani 1 1 d . . .
H85A H 0.6034 0.1550 0.7058 0.082 Uiso 1 1 calc R . .
C86 C 0.4833(7) 0.14142(18) 0.7529(5) 0.066(2) Uani 1 1 d . . .
H86A H 0.5198 0.1317 0.8023 0.079 Uiso 1 1 calc R . .
C87 C 0.3811(7) 0.14147(15) 0.7373(4) 0.053(2) Uani 1 1 d . . .
H87A H 0.3468 0.1313 0.7753 0.063 Uiso 1 1 calc R . .
C88 C 0.3280(6) 0.15627(13) 0.6665(4) 0.0400(17) Uani 1 1 d . . .
H88A H 0.2572 0.1562 0.6561 0.048 Uiso 1 1 calc R . .
C91 C -0.1319(5) 0.22194(14) 0.4443(4) 0.0383(17) Uani 1 1 d . . .
C92 C -0.2046(7) 0.24381(16) 0.4123(5) 0.057(2) Uani 1 1 d . . .
C93 C -0.3003(7) 0.24337(18) 0.4278(6) 0.062(2) Uani 1 1 d . . .
C94 C -0.3232(7) 0.22065(19) 0.4819(6) 0.063(3) Uani 1 1 d . . .
C95 C -0.2545(6) 0.19825(18) 0.5152(4) 0.052(2) Uani 1 1 d . . .
C96 C -0.1617(6) 0.19928(17) 0.4958(4) 0.0448(19) Uani 1 1 d . . .
C121 C 0.5741(6) 0.05921(15) 0.4319(4) 0.047(2) Uani 1 1 d . . .
H12A H 0.6099 0.0464 0.3954 0.057 Uiso 1 1 calc R . .
C122 C 0.6352(7) 0.05743(19) 0.5214(5) 0.089(3) Uani 1 1 d . . .
H12B H 0.7034 0.0648 0.5221 0.134 Uiso 1 1 calc R . .
H12C H 0.6367 0.0351 0.5413 0.134 Uiso 1 1 calc R . .
H12D H 0.6046 0.0713 0.5578 0.134 Uiso 1 1 calc R . .
C123 C 0.4725(6) 0.04404(16) 0.4273(4) 0.062(2) Uani 1 1 d . . .
H12E H 0.4339 0.0457 0.3701 0.092 Uiso 1 1 calc R . .
H12F H 0.4373 0.0553 0.4653 0.092 Uiso 1 1 calc R . .
H12G H 0.4806 0.0213 0.4434 0.092 Uiso 1 1 calc R . .
C161 C 0.6685(5) 0.14946(13) 0.2466(3) 0.0321(15) Uani 1 1 d . . .
H16A H 0.7082 0.1313 0.2298 0.038 Uiso 1 1 calc R . .
C162 C 0.7399(7) 0.17652(15) 0.2797(4) 0.065(3) Uani 1 1 d . . .
H16B H 0.7892 0.1687 0.3276 0.097 Uiso 1 1 calc R . .
H16C H 0.7027 0.1945 0.2973 0.097 Uiso 1 1 calc R . .
H16D H 0.7740 0.1838 0.2358 0.097 Uiso 1 1 calc R . .
C163 C 0.5928(7) 0.16042(16) 0.1691(4) 0.064(3) Uani 1 1 d . . .
H16E H 0.5465 0.1428 0.1496 0.096 Uiso 1 1 calc R . .
H16F H 0.6281 0.1664 0.1248 0.096 Uiso 1 1 calc R . .
H16G H 0.5556 0.1790 0.1834 0.096 Uiso 1 1 calc R . .
C221 C 0.5735(15) -0.0215(4) 0.2847(10) 0.032(5) Uiso 0.50(3) 1 d P A 2
H22A H 0.5686 0.0025 0.2883 0.038 Uiso 0.50(3) 1 calc PR A 2
C222 C 0.6526(15) -0.0316(6) 0.3619(10) 0.057(6) Uiso 0.50(3) 1 d P A 2
H22B H 0.7173 -0.0224 0.3577 0.085 Uiso 0.50(3) 1 calc PR A 2
H22C H 0.6577 -0.0552 0.3641 0.085 Uiso 0.50(3) 1 calc PR A 2
H22D H 0.6330 -0.0237 0.4126 0.085 Uiso 0.50(3) 1 calc PR A 2
C223 C 0.4718(16) -0.0340(5) 0.2890(11) 0.046(5) Uiso 0.50(3) 1 d P A 2
H22E H 0.4225 -0.0248 0.2432 0.069 Uiso 0.50(3) 1 calc PR A 2
H22F H 0.4553 -0.0279 0.3425 0.069 Uiso 0.50(3) 1 calc PR A 2
H22G H 0.4711 -0.0575 0.2840 0.069 Uiso 0.50(3) 1 calc PR A 2
C22A C 0.6027(18) -0.0232(5) 0.3043(13) 0.053(6) Uiso 0.50(3) 1 d P A 1
H22H H 0.6284 -0.0015 0.3246 0.063 Uiso 0.50(3) 1 calc PR A 1
C22B C 0.6604(16) -0.0496(6) 0.3594(10) 0.068(6) Uiso 0.50(3) 1 d P A 1
H22I H 0.6608 -0.0449 0.4182 0.101 Uiso 0.50(3) 1 calc PR A 1
H22J H 0.7290 -0.0504 0.3506 0.101 Uiso 0.50(3) 1 calc PR A 1
H22K H 0.6282 -0.0705 0.3446 0.101 Uiso 0.50(3) 1 calc PR A 1
C22C C 0.493(2) -0.0255(6) 0.3033(16) 0.089(9) Uiso 0.50(3) 1 d P A 1
H22L H 0.4788 -0.0162 0.3549 0.134 Uiso 0.50(3) 1 calc PR A 1
H22M H 0.4722 -0.0482 0.2991 0.134 Uiso 0.50(3) 1 calc PR A 1
H22N H 0.4556 -0.0136 0.2553 0.134 Uiso 0.50(3) 1 calc PR A 1
C261 C 0.7394(5) 0.01302(14) 0.0442(4) 0.0388(18) Uani 1 1 d . A .
H26A H 0.7606 0.0317 0.0825 0.047 Uiso 1 1 calc R . .
C262 C 0.8338(6) -0.00212(15) 0.0211(4) 0.056(2) Uani 1 1 d . . .
H26B H 0.8767 -0.0108 0.0715 0.084 Uiso 1 1 calc R A .
H26C H 0.8702 0.0144 -0.0034 0.084 Uiso 1 1 calc R . .
H26D H 0.8141 -0.0195 -0.0194 0.084 Uiso 1 1 calc R . .
C263 C 0.6686(6) 0.02554(14) -0.0335(3) 0.057(2) Uani 1 1 d . . .
H26E H 0.6095 0.0349 -0.0174 0.085 Uiso 1 1 calc R A .
H26F H 0.6484 0.0077 -0.0724 0.085 Uiso 1 1 calc R . .
H26G H 0.7024 0.0421 -0.0604 0.085 Uiso 1 1 calc R . .
C621 C 0.0656(5) 0.28260(14) 0.2416(3) 0.0328(15) Uani 1 1 d . . .
H62A H 0.0645 0.2590 0.2536 0.039 Uiso 1 1 calc R . .
C622 C 0.1054(5) 0.28641(15) 0.1606(4) 0.0475(19) Uani 1 1 d . . .
H62B H 0.1734 0.2779 0.1689 0.071 Uiso 1 1 calc R . .
H62C H 0.1056 0.3093 0.1457 0.071 Uiso 1 1 calc R . .
H62D H 0.0624 0.2745 0.1155 0.071 Uiso 1 1 calc R . .
C623 C -0.0413(6) 0.29452(15) 0.2298(4) 0.050(2) Uani 1 1 d . . .
H62E H -0.0643 0.2925 0.2826 0.075 Uiso 1 1 calc R . .
H62F H -0.0840 0.2816 0.1868 0.075 Uiso 1 1 calc R . .
H62G H -0.0444 0.3172 0.2125 0.075 Uiso 1 1 calc R . .
C661 C 0.3726(5) 0.28031(13) 0.4795(3) 0.0334(16) Uani 1 1 d . . .
H66A H 0.3812 0.2590 0.4532 0.040 Uiso 1 1 calc R . .
C662 C 0.3580(6) 0.27410(14) 0.5689(3) 0.056(2) Uani 1 1 d . . .
H66B H 0.2971 0.2615 0.5670 0.084 Uiso 1 1 calc R . .
H66C H 0.3523 0.2947 0.5967 0.084 Uiso 1 1 calc R . .
H66D H 0.4152 0.2621 0.5999 0.084 Uiso 1 1 calc R . .
C663 C 0.4681(6) 0.29962(15) 0.4833(4) 0.054(2) Uani 1 1 d . . .
H66E H 0.4796 0.3029 0.4266 0.080 Uiso 1 1 calc R . .
H66F H 0.5244 0.2878 0.5163 0.080 Uiso 1 1 calc R . .
H66G H 0.4618 0.3206 0.5093 0.080 Uiso 1 1 calc R . .
C721 C 0.0269(6) 0.19765(15) 0.1474(3) 0.0408(17) Uani 1 1 d . . .
H72A H 0.0771 0.2130 0.1790 0.049 Uiso 1 1 calc R . .
C722 C 0.0583(7) 0.18956(16) 0.0648(4) 0.075(3) Uani 1 1 d . . .
H72B H 0.0624 0.2095 0.0334 0.112 Uiso 1 1 calc R . .
H72C H 0.0090 0.1751 0.0319 0.112 Uiso 1 1 calc R . .
H72D H 0.1235 0.1790 0.0764 0.112 Uiso 1 1 calc R . .
C723 C -0.0745(6) 0.21429(16) 0.1320(4) 0.064(2) Uani 1 1 d . . .
H72E H -0.0901 0.2209 0.1855 0.096 Uiso 1 1 calc R . .
H72F H -0.1257 0.1993 0.1037 0.096 Uiso 1 1 calc R . .
H72G H -0.0727 0.2333 0.0969 0.096 Uiso 1 1 calc R . .
C761 C 0.1743(5) 0.12538(13) 0.3972(3) 0.0348(16) Uani 1 1 d . . .
H76A H 0.2269 0.1424 0.4033 0.042 Uiso 1 1 calc R . .
C762 C 0.1259(6) 0.12648(15) 0.4745(4) 0.054(2) Uani 1 1 d . . .
H76B H 0.0957 0.1477 0.4782 0.081 Uiso 1 1 calc R . .
H76C H 0.1768 0.1226 0.5249 0.081 Uiso 1 1 calc R . .
H76D H 0.0744 0.1098 0.4696 0.081 Uiso 1 1 calc R . .
C763 C 0.2239(7) 0.09214(14) 0.3911(4) 0.059(2) Uani 1 1 d . . .
H76E H 0.2590 0.0923 0.3444 0.089 Uiso 1 1 calc R . .
H76F H 0.1727 0.0753 0.3818 0.089 Uiso 1 1 calc R . .
H76G H 0.2715 0.0878 0.4431 0.089 Uiso 1 1 calc R . .
C01 C -0.1141(9) 0.4179(2) 0.2345(6) 0.092(3) Uiso 1 1 d . . .
C02 C -0.0249(8) 0.42878(19) 0.2868(5) 0.077(3) Uiso 1 1 d . . .
H02A H -0.0271 0.4431 0.3317 0.092 Uiso 1 1 calc R . .
C03 C 0.0643(10) 0.4184(2) 0.2716(6) 0.112(4) Uiso 1 1 d . . .
H03A H 0.1233 0.4247 0.3094 0.134 Uiso 1 1 calc R . .
C04 C 0.0731(9) 0.4005(2) 0.2088(6) 0.092(3) Uiso 1 1 d . . .
H04A H 0.1366 0.3951 0.1979 0.110 Uiso 1 1 calc R . .
C05 C -0.0142(8) 0.3892(2) 0.1578(6) 0.084(3) Uiso 1 1 d . . .
H05A H -0.0093 0.3756 0.1121 0.101 Uiso 1 1 calc R . .
C06 C -0.1050(9) 0.3971(2) 0.1709(6) 0.094(3) Uiso 1 1 d . . .
H06A H -0.1629 0.3882 0.1363 0.112 Uiso 1 1 calc R . .
C07 C -0.2034(11) 0.4292(3) 0.2512(7) 0.165(5) Uiso 1 1 d . . .
H07A H -0.2154 0.4512 0.2294 0.248 Uiso 1 1 calc R . .
H07B H -0.1999 0.4293 0.3116 0.248 Uiso 1 1 calc R . .
H07C H -0.2578 0.4151 0.2242 0.248 Uiso 1 1 calc R . .
C6 C 0.9482(9) -0.0268(2) 0.4843(6) 0.092(3) Uiso 1 1 d D . .
C7 C 1.0322(10) -0.0257(3) 0.4551(7) 0.122(4) Uiso 1 1 d D . .
C8 C 1.0936(11) 0.0027(3) 0.4695(8) 0.136(4) Uiso 1 1 d D . .
C9 C 1.1564(18) -0.0070(4) 0.4429(12) 0.099(7) Uiso 0.50 1 d PD . .

loop_
_atom_site_aniso_label
_atom_site_aniso_U_11
_atom_site_aniso_U_22
_atom_site_aniso_U_33
_atom_site_aniso_U_23
_atom_site_aniso_U_13
_atom_site_aniso_U_12
Au1 0.01992(14) 0.03308(13) 0.02961(13) -0.00108(10) 0.00454(10) -0.00081(12)
Au2 0.02739(15) 0.03430(13) 0.03260(13) -0.00791(10) 0.01350(11) -0.00647(12)
Ge1 0.0205(4) 0.0241(3) 0.0212(3) 0.0013(2) 0.0042(3) -0.0005(3)
Ge2 0.0252(4) 0.0228(3) 0.0227(3) -0.0011(2) 0.0089(3) -0.0030(3)
F1 0.037(3) 0.0339(19) 0.060(2) 0.0076(17) 0.010(2) 0.001(2)
F2 0.038(3) 0.054(2) 0.094(3) 0.018(2) -0.003(2) 0.014(2)
F3 0.023(3) 0.059(3) 0.089(3) -0.015(2) 0.006(2) 0.001(2)
F4 0.037(3) 0.092(3) 0.096(3) 0.025(3) 0.024(3) -0.012(3)
F5 0.034(3) 0.087(3) 0.070(3) 0.037(2) 0.003(2) -0.006(3)
F6 0.064(4) 0.049(2) 0.141(4) 0.025(3) 0.056(4) 0.011(3)
F7 0.061(4) 0.061(3) 0.216(6) 0.021(3) 0.070(4) 0.016(3)
F8 0.052(4) 0.077(3) 0.166(5) -0.006(3) 0.072(4) -0.009(3)
F9 0.070(4) 0.104(3) 0.089(3) 0.021(3) 0.043(3) -0.025(3)
F10 0.047(3) 0.095(3) 0.058(3) 0.023(2) 0.013(2) -0.006(3)
N1 0.023(3) 0.025(2) 0.021(2) 0.0013(19) 0.008(2) -0.003(2)
N2 0.027(3) 0.020(2) 0.027(2) 0.0004(19) 0.010(2) -0.001(2)
N3 0.026(3) 0.016(2) 0.023(2) 0.0034(18) 0.008(2) 0.003(2)
N4 0.027(3) 0.023(2) 0.028(3) -0.0011(19) 0.012(2) 0.001(3)
C1 0.032(4) 0.049(4) 0.025(3) -0.008(3) 0.001(3) -0.002(4)
C2 0.024(4) 0.033(3) 0.014(3) 0.007(2) 0.004(3) -0.001(3)
C3 0.016(3) 0.032(3) 0.026(3) 0.004(2) 0.006(3) 0.001(3)
C4 0.028(4) 0.032(3) 0.023(3) 0.007(2) 0.017(3) -0.001(3)
C5 0.032(4) 0.033(3) 0.047(4) 0.006(3) 0.006(3) 0.012(3)
C11 0.020(4) 0.036(3) 0.021(3) -0.007(2) 0.000(3) 0.003(3)
C12 0.047(5) 0.042(4) 0.039(4) -0.001(3) 0.021(4) -0.002(4)
C13 0.046(5) 0.062(4) 0.036(4) -0.012(3) 0.028(4) 0.001(4)
C14 0.045(5) 0.050(4) 0.046(4) -0.013(3) 0.013(4) 0.011(4)
C15 0.043(5) 0.033(3) 0.039(4) -0.003(3) 0.005(3) 0.001(4)
C16 0.040(5) 0.034(3) 0.019(3) -0.009(2) 0.002(3) 0.003(3)
C21 0.028(4) 0.020(3) 0.033(3) 0.000(2) 0.006(3) 0.004(3)
C22 0.047(5) 0.026(3) 0.043(4) 0.001(3) 0.021(4) -0.003(3)
C23 0.073(7) 0.024(3) 0.078(5) 0.000(3) 0.034(5) -0.014(4)
C24 0.065(6) 0.041(4) 0.059(5) -0.017(3) 0.014(4) -0.012(4)
C25 0.052(5) 0.033(3) 0.043(4) -0.011(3) 0.009(4) -0.004(4)
C26 0.037(4) 0.024(3) 0.034(3) -0.001(2) 0.014(3) -0.003(3)
C31 0.020(4) 0.024(3) 0.029(3) 0.001(2) 0.002(3) 0.003(3)
C32 0.032(4) 0.032(3) 0.021(3) -0.002(2) 0.003(3) 0.003(3)
C33 0.032(4) 0.022(3) 0.021(3) -0.002(2) 0.008(3) -0.008(3)
C34 0.052(5) 0.043(4) 0.036(4) 0.014(3) 0.019(4) 0.014(4)
C35 0.079(7) 0.039(4) 0.039(4) 0.019(3) 0.012(4) 0.003(4)
C36 0.070(7) 0.051(4) 0.040(4) 0.008(3) 0.024(4) -0.019(5)
C37 0.050(6) 0.058(4) 0.049(4) -0.004(4) 0.027(4) -0.008(4)
C38 0.040(5) 0.041(4) 0.038(4) 0.003(3) 0.018(3) -0.001(4)
C41 0.025(4) 0.020(3) 0.028(3) -0.004(2) 0.002(3) 0.001(3)
C42 0.028(4) 0.028(3) 0.036(3) -0.010(3) 0.011(3) -0.003(3)
C43 0.034(5) 0.034(4) 0.052(4) -0.005(3) 0.003(4) 0.011(4)
C44 0.023(4) 0.036(4) 0.058(4) -0.016(3) 0.009(3) -0.004(4)
C45 0.036(5) 0.050(4) 0.050(4) -0.007(3) 0.018(4) -0.018(4)
C46 0.032(5) 0.048(4) 0.037(4) 0.001(3) 0.007(3) -0.006(4)
C51 0.039(5) 0.033(3) 0.032(3) -0.002(3) 0.019(3) -0.004(3)
C52 0.026(4) 0.022(3) 0.020(3) -0.001(2) 0.004(3) -0.001(3)
C53 0.021(4) 0.022(3) 0.029(3) -0.005(2) 0.010(3) -0.005(3)
C54 0.026(4) 0.025(3) 0.025(3) -0.002(2) 0.006(3) -0.001(3)
C55 0.051(5) 0.033(3) 0.037(3) -0.017(3) 0.023(4) -0.013(4)
C61 0.026(4) 0.017(3) 0.028(3) 0.001(2) 0.017(3) -0.002(3)
C62 0.040(5) 0.027(3) 0.025(3) 0.001(2) 0.013(3) 0.000(3)
C63 0.048(5) 0.035(3) 0.039(4) 0.002(3) 0.007(4) 0.009(4)
C64 0.066(6) 0.026(3) 0.047(4) 0.002(3) 0.019(4) 0.012(4)
C65 0.052(5) 0.026(3) 0.036(3) -0.010(3) 0.015(3) -0.011(4)
C66 0.039(4) 0.025(3) 0.025(3) -0.005(2) 0.018(3) -0.008(3)
C71 0.031(4) 0.026(3) 0.031(3) -0.013(2) 0.014(3) -0.012(3)
C72 0.030(4) 0.035(3) 0.026(3) -0.012(3) 0.012(3) -0.012(3)
C73 0.043(5) 0.036(3) 0.034(3) -0.008(3) 0.002(3) -0.010(4)
C74 0.043(5) 0.032(4) 0.056(4) -0.019(3) 0.019(4) -0.019(4)
C75 0.035(5) 0.033(3) 0.047(4) -0.008(3) 0.016(4) -0.018(4)
C76 0.032(4) 0.024(3) 0.034(3) -0.006(3) 0.016(3) -0.006(3)
C81 0.036(4) 0.028(3) 0.024(3) -0.003(2) 0.011(3) -0.004(3)
C82 0.038(5) 0.029(3) 0.032(3) -0.006(3) 0.017(3) -0.008(3)
C83 0.039(5) 0.025(3) 0.021(3) 0.000(2) -0.001(3) 0.006(3)
C84 0.044(6) 0.065(5) 0.046(4) 0.017(3) 0.005(4) -0.004(5)
C85 0.036(5) 0.095(6) 0.067(5) 0.026(5) -0.006(4) 0.006(5)
C86 0.071(7) 0.059(5) 0.057(5) 0.024(4) -0.014(5) -0.005(6)
C87 0.082(7) 0.035(4) 0.042(4) 0.011(3) 0.012(4) -0.012(5)
C88 0.043(5) 0.031(3) 0.045(4) 0.010(3) 0.005(4) 0.000(4)
C91 0.034(5) 0.034(4) 0.052(4) -0.010(3) 0.020(4) -0.002(4)
C92 0.059(6) 0.042(4) 0.083(6) -0.006(4) 0.047(5) -0.004(4)
C93 0.039(6) 0.043(4) 0.112(7) -0.018(4) 0.035(5) 0.007(4)
C94 0.045(6) 0.057(5) 0.104(7) -0.017(5) 0.055(6) -0.015(5)
C95 0.045(6) 0.062(5) 0.057(5) 0.000(4) 0.025(4) -0.014(5)
C96 0.038(5) 0.061(5) 0.040(4) -0.005(3) 0.018(4) -0.009(4)
C121 0.052(6) 0.049(4) 0.049(4) 0.000(3) 0.033(4) 0.002(4)
C122 0.059(7) 0.105(7) 0.097(7) 0.055(5) -0.001(6) -0.012(6)
C123 0.065(7) 0.066(5) 0.052(4) 0.011(4) 0.007(4) -0.017(5)
C161 0.039(5) 0.028(3) 0.031(3) -0.002(2) 0.010(3) 0.005(3)
C162 0.081(8) 0.048(4) 0.076(5) -0.024(4) 0.045(5) -0.027(5)
C163 0.098(8) 0.054(4) 0.046(4) 0.009(3) 0.028(5) 0.026(5)
C261 0.051(5) 0.036(3) 0.035(3) -0.010(3) 0.023(4) -0.007(4)
C262 0.066(7) 0.051(4) 0.063(5) -0.018(4) 0.039(5) -0.009(5)
C263 0.093(8) 0.046(4) 0.030(4) -0.002(3) 0.011(4) -0.012(5)
C621 0.033(4) 0.038(3) 0.029(3) 0.003(3) 0.007(3) 0.004(3)
C622 0.038(5) 0.066(4) 0.038(4) 0.005(3) 0.006(3) -0.001(4)
C623 0.046(5) 0.048(4) 0.059(4) 0.010(3) 0.014(4) 0.012(4)
C661 0.041(5) 0.028(3) 0.030(3) -0.007(2) 0.003(3) -0.002(3)
C662 0.085(7) 0.052(4) 0.028(4) -0.007(3) 0.008(4) 0.004(5)
C663 0.046(6) 0.057(4) 0.055(4) -0.021(3) 0.003(4) -0.004(4)
C721 0.043(5) 0.047(4) 0.030(3) 0.001(3) 0.002(3) -0.012(4)
C722 0.115(9) 0.068(5) 0.048(5) 0.005(4) 0.036(5) -0.014(6)
C723 0.062(7) 0.056(5) 0.071(5) 0.021(4) 0.008(5) -0.015(5)
C761 0.043(5) 0.023(3) 0.041(4) 0.003(3) 0.013(3) -0.011(3)
C762 0.072(7) 0.053(4) 0.039(4) -0.002(3) 0.016(4) -0.008(5)
C763 0.073(7) 0.037(4) 0.070(5) 0.005(3) 0.021(5) 0.001(4)

loop_
_atom_type_symbol
_atom_type_description
_atom_type_scat_dispersion_real
_atom_type_scat_dispersion_imag
_atom_type_scat_source
C C 0.0033 0.0016 'International Tables Vol C Tables 4.2.6.8 and 6.1.1.4'
H H 0.0000 0.0000 'International Tables Vol C Tables 4.2.6.8 and 6.1.1.4'
N N 0.0061 0.0033 'International Tables Vol C Tables 4.2.6.8 and 6.1.1.4'
F F 0.0171 0.0103 'International Tables Vol C Tables 4.2.6.8 and 6.1.1.4'
Ge Ge 0.1547 1.8001 'International Tables Vol C Tables 4.2.6.8 and 6.1.1.4'
Au Au -2.0133 8.8022 'International Tables Vol C Tables 4.2.6.8 and 6.1.1.4'

loop_
_geom_angle_atom_site_label_1
_geom_angle_atom_site_label_2
_geom_angle_atom_site_label_3
_geom_angle
_geom_angle_site_symmetry_1
_geom_angle_site_symmetry_3
C41 Au1 Ge1 176.64(14) . .
C91 Au2 Ge2 174.30(17) . .
N1 Ge1 N2 95.48(19) . .
N1 Ge1 C31 101.1(2) . .
N2 Ge1 C31 99.5(2) . .
N1 Ge1 Au1 112.62(14) . .
N2 Ge1 Au1 123.06(14) . .
C31 Ge1 Au1 120.43(18) . .
N3 Ge2 N4 95.05(17) . .
N3 Ge2 C81 100.8(2) . .
N4 Ge2 C81 100.1(2) . .
N3 Ge2 Au2 123.49(14) . .
N4 Ge2 Au2 115.55(16) . .
C81 Ge2 Au2 117.37(16) . .
C2 N1 C11 120.3(5) . .
C2 N1 Ge1 123.1(4) . .
C11 N1 Ge1 116.6(4) . .
C4 N2 C21 120.0(5) . .
C4 N2 Ge1 120.7(4) . .
C21 N2 Ge1 119.2(4) . .
C52 N3 C61 120.8(4) . .
C52 N3 Ge2 119.8(3) . .
C61 N3 Ge2 118.8(3) . .
C54 N4 C71 121.2(4) . .
C54 N4 Ge2 118.8(4) . .
C71 N4 Ge2 119.8(3) . .
C2 C1 H1A 109.5 . .
C2 C1 H1B 109.5 . .
H1A C1 H1B 109.5 . .
C2 C1 H1C 109.5 . .
H1A C1 H1C 109.5 . .
H1B C1 H1C 109.5 . .
N1 C2 C3 122.2(5) . .
N1 C2 C1 120.3(5) . .
C3 C2 C1 117.4(6) . .
C2 C3 C4 127.1(6) . .
C2 C3 H3A 116.4 . .
C4 C3 H3A 116.4 . .
N2 C4 C3 124.5(5) . .
N2 C4 C5 118.7(5) . .
C3 C4 C5 116.8(6) . .
C4 C5 H5A 109.5 . .
C4 C5 H5B 109.5 . .
H5A C5 H5B 109.5 . .
C4 C5 H5C 109.5 . .
H5A C5 H5C 109.5 . .
H5B C5 H5C 109.5 . .
C16 C11 C12 122.0(5) . .
C16 C11 N1 119.6(5) . .
C12 C11 N1 118.4(5) . .
C13 C12 C11 116.9(5) . .
C13 C12 C121 120.6(5) . .
C11 C12 C121 122.5(5) . .
C14 C13 C12 122.5(6) . .
C14 C13 H13A 118.7 . .
C12 C13 H13A 118.7 . .
C13 C14 C15 119.2(6) . .
C13 C14 H14A 120.4 . .
C15 C14 H14A 120.4 . .
C14 C15 C16 121.9(6) . .
C14 C15 H15A 119.0 . .
C16 C15 H15A 119.0 . .
C11 C16 C15 117.5(5) . .
C11 C16 C161 123.4(5) . .
C15 C16 C161 119.1(5) . .
C22 C21 C26 121.3(5) . .
C22 C21 N2 118.5(5) . .
C26 C21 N2 120.2(5) . .
C23 C22 C21 118.0(5) . .
C23 C22 C221 117.3(8) . .
C21 C22 C221 124.2(8) . .
C23 C22 C22A 121.3(9) . .
C21 C22 C22A 119.8(9) . .
C221 C22 C22A 16.3(10) . .
C24 C23 C22 121.3(6) . .
C24 C23 H23A 119.3 . .
C22 C23 H23A 119.3 . .
C23 C24 C25 119.1(6) . .
C23 C24 H24A 120.4 . .
C25 C24 H24A 120.4 . .
C24 C25 C26 122.7(6) . .
C24 C25 H25A 118.7 . .
C26 C25 H25A 118.7 . .
C25 C26 C21 117.4(5) . .
C25 C26 C261 119.3(5) . .
C21 C26 C261 123.2(5) . .
C32 C31 Ge1 173.3(6) . .
C31 C32 C33 178.2(7) . .
C34 C33 C38 119.2(5) . .
C34 C33 C32 120.6(6) . .
C38 C33 C32 120.1(5) . .
C33 C34 C35 120.3(6) . .
C33 C34 H34A 119.8 . .
C35 C34 H34A 119.8 . .
C36 C35 C34 120.2(7) . .
C36 C35 H35A 119.9 . .
C34 C35 H35A 119.9 . .
C35 C36 C37 119.8(6) . .
C35 C36 H36A 120.1 . .
C37 C36 H36A 120.1 . .
C36 C37 C38 120.2(7) . .
C36 C37 H37A 119.9 . .
C38 C37 H37A 119.9 . .
C37 C38 C33 120.1(6) . .
C37 C38 H38A 119.9 . .
C33 C38 H38A 119.9 . .
C42 C41 C46 113.7(6) . .
C42 C41 Au1 123.0(4) . .
C46 C41 Au1 123.2(5) . .
C41 C42 F1 119.1(6) . .
C41 C42 C43 125.8(6) . .
F1 C42 C43 115.1(6) . .
F2 C43 C44 120.5(7) . .
F2 C43 C42 122.0(6) . .
C44 C43 C42 117.5(6) . .
F3 C44 C45 119.8(6) . .
F3 C44 C43 120.4(7) . .
C45 C44 C43 119.8(7) . .
C44 C45 F4 119.9(7) . .
C44 C45 C46 120.2(6) . .
F4 C45 C46 119.8(7) . .
F5 C46 C45 117.3(6) . .
F5 C46 C41 119.7(6) . .
C45 C46 C41 122.9(7) . .
C52 C51 H51A 109.5 . .
C52 C51 H51B 109.5 . .
H51A C51 H51B 109.5 . .
C52 C51 H51C 109.5 . .
H51A C51 H51C 109.5 . .
H51B C51 H51C 109.5 . .
N3 C52 C53 121.9(5) . .
N3 C52 C51 120.4(4) . .
C53 C52 C51 117.6(5) . .
C54 C53 C52 127.6(5) . .
C54 C53 H53A 116.2 . .
C52 C53 H53A 116.2 . .
N4 C54 C53 122.5(5) . .
N4 C54 C55 118.4(5) . .
C53 C54 C55 119.0(5) . .
C54 C55 H55A 109.5 . .
C54 C55 H55B 109.5 . .
H55A C55 H55B 109.5 . .
C54 C55 H55C 109.5 . .
H55A C55 H55C 109.5 . .
H55B C55 H55C 109.5 . .
C66 C61 C62 123.3(5) . .
C66 C61 N3 118.1(5) . .
C62 C61 N3 118.6(5) . .
C63 C62 C61 117.0(6) . .
C63 C62 C621 120.1(6) . .
C61 C62 C621 122.8(5) . .
C64 C63 C62 121.3(7) . .
C64 C63 H63A 119.3 . .
C62 C63 H63A 119.3 . .
C63 C64 C65 120.8(6) . .
C63 C64 H64A 119.6 . .
C65 C64 H64A 119.6 . .
C64 C65 C66 121.2(6) . .
C64 C65 H65A 119.4 . .
C66 C65 H65A 119.4 . .
C61 C66 C65 116.3(6) . .
C61 C66 C661 124.7(5) . .
C65 C66 C661 119.0(6) . .
C72 C71 C76 121.5(6) . .
C72 C71 N4 118.9(5) . .
C76 C71 N4 119.6(6) . .
C73 C72 C71 118.4(5) . .
C73 C72 C721 118.2(6) . .
C71 C72 C721 123.4(6) . .
C72 C73 C74 120.8(6) . .
C72 C73 H73A 119.6 . .
C74 C73 H73A 119.6 . .
C75 C74 C73 119.4(6) . .
C75 C74 H74A 120.3 . .
C73 C74 H74A 120.3 . .
C74 C75 C76 123.2(6) . .
C74 C75 H75A 118.4 . .
C76 C75 H75A 118.4 . .
C75 C76 C71 116.7(6) . .
C75 C76 C761 121.3(5) . .
C71 C76 C761 122.0(6) . .
C82 C81 Ge2 165.8(6) . .
C81 C82 C83 179.7(8) . .
C84 C83 C88 118.1(6) . .
C84 C83 C82 122.4(6) . .
C88 C83 C82 119.5(6) . .
C83 C84 C85 121.8(7) . .
C83 C84 H84A 119.1 . .
C85 C84 H84A 119.1 . .
C84 C85 C86 119.7(8) . .
C84 C85 H85A 120.2 . .
C86 C85 H85A 120.2 . .
C87 C86 C85 119.7(7) . .
C87 C86 H86A 120.2 . .
C85 C86 H86A 120.2 . .
C86 C87 C88 120.1(7) . .
C86 C87 H87A 119.9 . .
C88 C87 H87A 119.9 . .
C87 C88 C83 120.6(7) . .
C87 C88 H88A 119.7 . .
C83 C88 H88A 119.7 . .
C92 C91 C96 113.7(6) . .
C92 C91 Au2 123.7(5) . .
C96 C91 Au2 122.5(5) . .
F6 C92 C91 120.0(6) . .
F6 C92 C93 115.6(8) . .
C91 C92 C93 124.4(7) . .
F7 C93 C94 120.2(7) . .
F7 C93 C92 121.5(7) . .
C94 C93 C92 118.3(8) . .
C95 C94 F8 122.0(7) . .
C95 C94 C93 120.0(7) . .
F8 C94 C93 117.9(9) . .
F9 C95 C94 118.9(7) . .
F9 C95 C96 121.9(8) . .
C94 C95 C96 119.1(7) . .
F10 C96 C95 116.3(6) . .
F10 C96 C91 119.3(6) . .
C95 C96 C91 124.4(8) . .
C123 C121 C122 110.4(5) . .
C123 C121 C12 112.1(7) . .
C122 C121 C12 111.0(6) . .
C123 C121 H12A 107.7 . .
C122 C121 H12A 107.7 . .
C12 C121 H12A 107.7 . .
C121 C122 H12B 109.5 . .
C121 C122 H12C 109.5 . .
H12B C122 H12C 109.5 . .
C121 C122 H12D 109.5 . .
H12B C122 H12D 109.5 . .
H12C C122 H12D 109.5 . .
C121 C123 H12E 109.5 . .
C121 C123 H12F 109.5 . .
H12E C123 H12F 109.5 . .
C121 C123 H12G 109.5 . .
H12E C123 H12G 109.5 . .
H12F C123 H12G 109.5 . .
C16 C161 C162 112.4(5) . .
C16 C161 C163 109.3(6) . .
C162 C161 C163 110.9(5) . .
C16 C161 H16A 108.0 . .
C162 C161 H16A 108.0 . .
C163 C161 H16A 108.0 . .
C161 C162 H16B 109.5 . .
C161 C162 H16C 109.5 . .
H16B C162 H16C 109.5 . .
C161 C162 H16D 109.5 . .
H16B C162 H16D 109.5 . .
H16C C162 H16D 109.5 . .
C161 C163 H16E 109.5 . .
C161 C163 H16F 109.5 . .
H16E C163 H16F 109.5 . .
C161 C163 H16G 109.5 . .
H16E C163 H16G 109.5 . .
H16F C163 H16G 109.5 . .
C22 C221 C223 117.3(13) . .
C22 C221 C222 110.3(13) . .
C223 C221 C222 112.0(13) . .
C22 C221 H22A 105.4 . .
C223 C221 H22A 105.4 . .
C222 C221 H22A 105.4 . .
C221 C222 H22B 109.5 . .
C221 C222 H22C 109.5 . .
H22B C222 H22C 109.5 . .
C221 C222 H22D 109.5 . .
H22B C222 H22D 109.5 . .
H22C C222 H22D 109.5 . .
C221 C223 H22E 109.5 . .
C221 C223 H22F 109.5 . .
H22E C223 H22F 109.5 . .
C221 C223 H22G 109.5 . .
H22E C223 H22G 109.5 . .
H22F C223 H22G 109.5 . .
C22C C22A C22B 110.9(17) . .
C22C C22A C22 104.2(17) . .
C22B C22A C22 111.2(14) . .
C22C C22A H22H 110.1 . .
C22B C22A H22H 110.1 . .
C22 C22A H22H 110.1 . .
C263 C261 C26 109.4(6) . .
C263 C261 C262 110.9(5) . .
C26 C261 C262 111.6(5) . .
C263 C261 H26A 108.3 . .
C26 C261 H26A 108.3 . .
C262 C261 H26A 108.3 . .
C261 C262 H26B 109.5 . .
C261 C262 H26C 109.5 . .
H26B C262 H26C 109.5 . .
C261 C262 H26D 109.5 . .
H26B C262 H26D 109.5 . .
H26C C262 H26D 109.5 . .
C261 C263 H26E 109.5 . .
C261 C263 H26F 109.5 . .
H26E C263 H26F 109.5 . .
C261 C263 H26G 109.5 . .
H26E C263 H26G 109.5 . .
H26F C263 H26G 109.5 . .
C62 C621 C623 113.1(5) . .
C62 C621 C622 111.7(5) . .
C623 C621 C622 110.8(5) . .
C62 C621 H62A 106.9 . .
C623 C621 H62A 106.9 . .
C622 C621 H62A 106.9 . .
C621 C622 H62B 109.5 . .
C621 C622 H62C 109.5 . .
H62B C622 H62C 109.5 . .
C621 C622 H62D 109.5 . .
H62B C622 H62D 109.5 . .
H62C C622 H62D 109.5 . .
C621 C623 H62E 109.5 . .
C621 C623 H62F 109.5 . .
H62E C623 H62F 109.5 . .
C621 C623 H62G 109.5 . .
H62E C623 H62G 109.5 . .
H62F C623 H62G 109.5 . .
C66 C661 C663 112.1(5) . .
C66 C661 C662 111.7(5) . .
C663 C661 C662 109.0(5) . .
C66 C661 H66A 108.0 . .
C663 C661 H66A 108.0 . .
C662 C661 H66A 108.0 . .
C661 C662 H66B 109.5 . .
C661 C662 H66C 109.5 . .
H66B C662 H66C 109.5 . .
C661 C662 H66D 109.5 . .
H66B C662 H66D 109.5 . .
H66C C662 H66D 109.5 . .
C661 C663 H66E 109.5 . .
C661 C663 H66F 109.5 . .
H66E C663 H66F 109.5 . .
C661 C663 H66G 109.5 . .
H66E C663 H66G 109.5 . .
H66F C663 H66G 109.5 . .
C723 C721 C72 111.3(5) . .
C723 C721 C722 111.1(6) . .
C72 C721 C722 110.6(5) . .
C723 C721 H72A 107.9 . .
C72 C721 H72A 107.9 . .
C722 C721 H72A 107.9 . .
C721 C722 H72B 109.5 . .
C721 C722 H72C 109.5 . .
H72B C722 H72C 109.5 . .
C721 C722 H72D 109.5 . .
H72B C722 H72D 109.5 . .
H72C C722 H72D 109.5 . .
C721 C723 H72E 109.5 . .
C721 C723 H72F 109.5 . .
H72E C723 H72F 109.5 . .
C721 C723 H72G 109.5 . .
H72E C723 H72G 109.5 . .
H72F C723 H72G 109.5 . .
C76 C761 C762 109.7(6) . .
C76 C761 C763 111.3(5) . .
C762 C761 C763 110.2(5) . .
C76 C761 H76A 108.5 . .
C762 C761 H76A 108.5 . .
C763 C761 H76A 108.5 . .
C761 C762 H76B 109.5 . .
C761 C762 H76C 109.5 . .
H76B C762 H76C 109.5 . .
C761 C762 H76D 109.5 . .
H76B C762 H76D 109.5 . .
H76C C762 H76D 109.5 . .
C761 C763 H76E 109.5 . .
C761 C763 H76F 109.5 . .
H76E C763 H76F 109.5 . .
C761 C763 H76G 109.5 . .
H76E C763 H76G 109.5 . .
H76F C763 H76G 109.5 . .
C06 C01 C07 125.2(13) . .
C06 C01 C02 117.2(11) . .
C07 C01 C02 117.6(10) . .
C03 C02 C01 119.1(9) . .
C03 C02 H02A 120.5 . .
C01 C02 H02A 120.5 . .
C04 C03 C02 123.7(13) . .
C04 C03 H03A 118.1 . .
C02 C03 H03A 118.1 . .
C03 C04 C05 117.6(11) . .
C03 C04 H04A 121.2 . .
C05 C04 H04A 121.2 . .
C06 C05 C04 122.3(9) . .
C06 C05 H05A 118.9 . .
C04 C05 H05A 118.9 . .
C05 C06 C01 119.9(12) . .
C05 C06 H06A 120.0 . .
C01 C06 H06A 120.0 . .
C01 C07 H07A 109.5 . .
C01 C07 H07B 109.5 . .
H07A C07 H07B 109.5 . .
C01 C07 H07C 109.5 . .
H07A C07 H07C 109.5 . .
H07B C07 H07C 109.5 . .
C7 C6 C8 128.9(10) . 3_756
C6 C7 C8 119.2(11) . .
C6 C7 C9 154.2(11) . .
C8 C7 C9 35.3(7) . .
C9 C8 C6 151.1(18) . 3_756
C9 C8 C7 96.4(16) . .
C6 C8 C7 111.9(11) 3_756 .
C8 C9 C7 48.3(11) . .

loop_
_geom_bond_atom_site_label_1
_geom_bond_atom_site_label_2
_geom_bond_distance
_geom_bond_site_symmetry_2
Au1 C41 2.069(6) .
Au1 Ge1 2.3683(7) .
Au2 C91 2.058(7) .
Au2 Ge2 2.3641(7) .
Ge1 N1 1.919(4) .
Ge1 N2 1.926(5) .
Ge1 C31 1.926(5) .
Ge2 N3 1.918(4) .
Ge2 N4 1.926(4) .
Ge2 C81 1.932(6) .
F1 C42 1.378(6) .
F2 C43 1.335(7) .
F3 C44 1.349(8) .
F4 C45 1.363(7) .
F5 C46 1.359(7) .
F6 C92 1.362(7) .
F7 C93 1.364(9) .
F8 C94 1.359(8) .
F9 C95 1.347(7) .
F10 C96 1.363(8) .
N1 C2 1.336(7) .
N1 C11 1.470(6) .
N2 C4 1.332(8) .
N2 C21 1.462(6) .
N3 C52 1.342(6) .
N3 C61 1.474(6) .
N4 C54 1.340(7) .
N4 C71 1.454(7) .
C1 C2 1.499(7) .
C1 H1A 0.9800 .
C1 H1B 0.9800 .
C1 H1C 0.9800 .
C2 C3 1.386(7) .
C3 C4 1.417(7) .
C3 H3A 0.9500 .
C4 C5 1.523(7) .
C5 H5A 0.9800 .
C5 H5B 0.9800 .
C5 H5C 0.9800 .
C11 C16 1.385(7) .
C11 C12 1.405(7) .
C12 C13 1.403(8) .
C12 C121 1.545(8) .
C13 C14 1.358(8) .
C13 H13A 0.9500 .
C14 C15 1.370(8) .
C14 H14A 0.9500 .
C15 C16 1.407(8) .
C15 H15A 0.9500 .
C16 C161 1.518(7) .
C21 C22 1.394(7) .
C21 C26 1.405(6) .
C22 C23 1.397(8) .
C22 C221 1.486(16) .
C22 C22A 1.63(2) .
C23 C24 1.368(8) .
C23 H23A 0.9500 .
C24 C25 1.372(8) .
C24 H24A 0.9500 .
C25 C26 1.376(8) .
C25 H25A 0.9500 .
C26 C261 1.534(7) .
C31 C32 1.196(6) .
C32 C33 1.456(7) .
C33 C34 1.377(8) .
C33 C38 1.391(8) .
C34 C35 1.392(7) .
C34 H34A 0.9500 .
C35 C36 1.373(10) .
C35 H35A 0.9500 .
C36 C37 1.376(9) .
C36 H36A 0.9500 .
C37 C38 1.387(7) .
C37 H37A 0.9500 .
C38 H38A 0.9500 .
C41 C42 1.361(8) .
C41 C46 1.388(7) .
C42 C43 1.386(9) .
C43 C44 1.373(8) .
C44 C45 1.357(9) .
C45 C46 1.381(10) .
C51 C52 1.504(7) .
C51 H51A 0.9800 .
C51 H51B 0.9800 .
C51 H51C 0.9800 .
C52 C53 1.414(6) .
C53 C54 1.384(7) .
C53 H53A 0.9500 .
C54 C55 1.508(6) .
C55 H55A 0.9800 .
C55 H55B 0.9800 .
C55 H55C 0.9800 .
C61 C66 1.394(8) .
C61 C62 1.402(8) .
C62 C63 1.399(7) .
C62 C621 1.514(8) .
C63 C64 1.358(9) .
C63 H63A 0.9500 .
C64 C65 1.378(9) .
C64 H64A 0.9500 .
C65 C66 1.411(7) .
C65 H65A 0.9500 .
C66 C661 1.503(9) .
C71 C72 1.399(8) .
C71 C76 1.412(7) .
C72 C73 1.391(8) .
C72 C721 1.534(7) .
C73 C74 1.397(7) .
C73 H73A 0.9500 .
C74 C75 1.347(9) .
C74 H74A 0.9500 .
C75 C76 1.397(8) .
C75 H75A 0.9500 .
C76 C761 1.513(9) .
C81 C82 1.215(8) .
C82 C83 1.451(8) .
C83 C84 1.364(10) .
C83 C88 1.398(7) .
C84 C85 1.381(9) .
C84 H84A 0.9500 .
C85 C86 1.381(9) .
C85 H85A 0.9500 .
C86 C87 1.372(12) .
C86 H86A 0.9500 .
C87 C88 1.382(9) .
C87 H87A 0.9500 .
C88 H88A 0.9500 .
C91 C92 1.371(10) .
C91 C96 1.379(8) .
C92 C93 1.386(10) .
C93 C94 1.371(10) .
C94 C95 1.357(11) .
C95 C96 1.372(10) .
C121 C123 1.515(10) .
C121 C122 1.535(10) .
C121 H12A 1.0000 .
C122 H12B 0.9800 .
C122 H12C 0.9800 .
C122 H12D 0.9800 .
C123 H12E 0.9800 .
C123 H12F 0.9800 .
C123 H12G 0.9800 .
C161 C162 1.515(9) .
C161 C163 1.537(9) .
C161 H16A 1.0000 .
C162 H16B 0.9800 .
C162 H16C 0.9800 .
C162 H16D 0.9800 .
C163 H16E 0.9800 .
C163 H16F 0.9800 .
C163 H16G 0.9800 .
C221 C223 1.50(3) .
C221 C222 1.55(2) .
C221 H22A 1.0000 .
C222 H22B 0.9800 .
C222 H22C 0.9800 .
C222 H22D 0.9800 .
C223 H22E 0.9800 .
C223 H22F 0.9800 .
C223 H22G 0.9800 .
C22A C22C 1.51(3) .
C22A C22B 1.53(3) .
C22A H22H 1.0000 .
C22B H22I 0.9800 .
C22B H22J 0.9800 .
C22B H22K 0.9800 .
C22C H22L 0.9800 .
C22C H22M 0.9800 .
C22C H22N 0.9800 .
C261 C263 1.527(9) .
C261 C262 1.552(9) .
C261 H26A 1.0000 .
C262 H26B 0.9800 .
C262 H26C 0.9800 .
C262 H26D 0.9800 .
C263 H26E 0.9800 .
C263 H26F 0.9800 .
C263 H26G 0.9800 .
C621 C623 1.522(9) .
C621 C622 1.538(7) .
C621 H62A 1.0000 .
C622 H62B 0.9800 .
C622 H62C 0.9800 .
C622 H62D 0.9800 .
C623 H62E 0.9800 .
C623 H62F 0.9800 .
C623 H62G 0.9800 .
C661 C663 1.525(9) .
C661 C662 1.537(7) .
C661 H66A 1.0000 .
C662 H66B 0.9800 .
C662 H66C 0.9800 .
C662 H66D 0.9800 .
C663 H66E 0.9800 .
C663 H66F 0.9800 .
C663 H66G 0.9800 .
C721 C723 1.526(10) .
C721 C722 1.535(7) .
C721 H72A 1.0000 .
C722 H72B 0.9800 .
C722 H72C 0.9800 .
C722 H72D 0.9800 .
C723 H72E 0.9800 .
C723 H72F 0.9800 .
C723 H72G 0.9800 .
C761 C762 1.543(7) .
C761 C763 1.550(8) .
C761 H76A 1.0000 .
C762 H76B 0.9800 .
C762 H76C 0.9800 .
C762 H76D 0.9800 .
C763 H76E 0.9800 .
C763 H76F 0.9800 .
C763 H76G 0.9800 .
C01 C06 1.378(10) .
C01 C07 1.386(15) .
C01 C02 1.418(14) .
C02 C03 1.365(13) .
C02 H02A 0.9500 .
C03 C04 1.293(10) .
C03 H03A 0.9500 .
C04 C05 1.394(13) .
C04 H04A 0.9500 .
C05 C06 1.345(13) .
C05 H05A 0.9500 .
C06 H06A 0.9500 .
C07 H07A 0.9800 .
C07 H07B 0.9800 .
C07 H07C 0.9800 .
C6 C7 1.332(11) .
C6 C8 1.440(12) 3_756
C7 C8 1.440(12) .
C7 C9 1.92(2) .
C8 C9 1.116(19) .
C8 C6 1.440(12) 3_756
